data_4105062
loop_
_publ_author_name
'Ming-Sheng Wang'
'Sheng-Ping Guo'
'Yan Li'
'Li-Zhen Cai'
'Jian-Ping Zou'
'Gang Xu'
'Wei-Wei Zhou'
'Fa-Kun Zheng'
'Guo-Cong Guo'

_publ_contact_author_address
;
State Key Laboratory of Structural Chemistry,
Fujian Institute on the Structure of Matter,
Chinese Academy of Sciences,
Fuzhou, Fujian 350002, P. R. China 
;
_publ_contact_author_email gcguo@fjirsm.ac.cn
_publ_contact_author_fax '+86 591 8371 4946'
_publ_contact_author_name 'Professor Dr. Guo-Cong Guo'
_publ_contact_author_phone '+86 591 8370 5882'
_publ_section_title
;
 A Direct White-Light-Emitting Metal-Organic Framework with Tunable
 Yellow-to-White Photoluminescence by Variation of Excitation Light
;
_journal_name_full 'Journal of the American Chemical Society'
_journal_page_first 13572
_journal_page_last 13573
_journal_paper_doi 10.1021/ja903947b
_journal_volume 131
_journal_year 2009
_chemical_compound_source 'synthesised by authors, see text'
_chemical_formula_iupac 'C8 H4 Ag N O2, H2 0'
_chemical_formula_moiety 'C8 H4 Ag N O2, H2 0'
_chemical_formula_sum 'C8 H6 Ag N O3'
_chemical_formula_weight 272.01
_chemical_name_systematic
; 
catena-{(\m3-cyanobenzoate-1\kN:2\kO:3\kO) silver(I)} hydrate 
;
_space_group_IT_number 14
_symmetry_cell_setting monoclinic
_symmetry_space_group_name_Hall '-P 2ybc'
_symmetry_space_group_name_H-M 'P 1 21/c 1'
_atom_sites_solution_hydrogens geom
_atom_sites_solution_primary direct
_atom_sites_solution_secondary difmap
_audit_creation_method SHELXL-97
_cell_angle_alpha 90.00
_cell_angle_beta 93.941(4)
_cell_angle_gamma 90.00
_cell_formula_units_Z 4
_cell_length_a 3.7268(4)
_cell_length_b 11.8446(11)
_cell_length_c 19.9373(17)
_cell_measurement_reflns_used 1751
_cell_measurement_temperature 293(2)
_cell_measurement_theta_max 27.4835
_cell_measurement_theta_min 3.0724
_cell_volume 878.00(15)
_computing_cell_refinement 'CrystalClear (Rigaku Corp., 2002)'
_computing_data_collection 'CrystalClear (Rigaku Corp., 2002)'
_computing_data_reduction 'CrystalClear (Rigaku Corp., 2002)'
_computing_publication_material 'Siemens SHELXTL^TM^ 5'
_computing_structure_refinement 'Siemens SHELXTL^TM^ 5'
_computing_structure_solution 'Siemens SHELXTL^TM^ 5'
_diffrn_ambient_temperature 293(2)
_diffrn_measured_fraction_theta_full 0.991
_diffrn_measured_fraction_theta_max 0.991
_diffrn_measurement_device_type 'Rigaku Mercury CCD'
_diffrn_measurement_method \w
_diffrn_radiation_monochromator graphite
_diffrn_radiation_source 'rotating-anode generator'
_diffrn_radiation_type MoK\a
_diffrn_radiation_wavelength 0.71073
_diffrn_reflns_av_R_equivalents 0.0271
_diffrn_reflns_av_sigmaI/netI 0.0235
_diffrn_reflns_limit_h_max 4
_diffrn_reflns_limit_h_min -4
_diffrn_reflns_limit_k_max 14
_diffrn_reflns_limit_k_min -13
_diffrn_reflns_limit_l_max 21
_diffrn_reflns_limit_l_min -24
_diffrn_reflns_number 5751
_diffrn_reflns_theta_full 25.50
_diffrn_reflns_theta_max 25.50
_diffrn_reflns_theta_min 3.52
_exptl_absorpt_coefficient_mu 2.266
_exptl_absorpt_correction_T_max 1.0000
_exptl_absorpt_correction_T_min 0.7215
_exptl_absorpt_correction_type multi-scan
_exptl_absorpt_process_details 'Sphere (Rigaku CrystalClear)'
_exptl_crystal_colour Colorless
_exptl_crystal_density_diffrn 2.058
_exptl_crystal_description prism
_exptl_crystal_F_000 528
_exptl_crystal_size_max 0.50
_exptl_crystal_size_mid 0.25
_exptl_crystal_size_min 0.10
_refine_diff_density_max 0.704
_refine_diff_density_min -0.927
_refine_diff_density_rms 0.114
_refine_ls_extinction_method none
_refine_ls_goodness_of_fit_ref 1.135
_refine_ls_hydrogen_treatment constr
_refine_ls_matrix_type full
_refine_ls_number_parameters 127
_refine_ls_number_reflns 1624
_refine_ls_number_restraints 12
_refine_ls_restrained_S_all 1.154
_refine_ls_R_factor_all 0.0525
_refine_ls_R_factor_gt 0.0441
_refine_ls_shift/su_max 0.001
_refine_ls_shift/su_mean 0.000
_refine_ls_structure_factor_coef Fsqd
_refine_ls_weighting_details 'calc w=1/[\s^2^(Fo^2^)+(0.0673P)^2^+0.7576P] where P=(Fo^2^+2Fc^2^)/3'
_refine_ls_weighting_scheme calc
_refine_ls_wR_factor_gt 0.1146
_refine_ls_wR_factor_ref 0.1222
_reflns_number_gt 1392
_reflns_number_total 1624
_reflns_threshold_expression >2sigma(I)
_cod_data_source_file ja903947b_si_002.cif
_cod_data_source_block 14
_cod_database_code 4105062

loop_
_symmetry_equiv_pos_as_xyz
'x, y, z'
'-x, y+1/2, -z+1/2'
'-x, -y, -z'
'x, -y-1/2, z-1/2'

loop_
_atom_site_label
_atom_site_type_symbol
_atom_site_fract_x
_atom_site_fract_y
_atom_site_fract_z
_atom_site_U_iso_or_equiv
_atom_site_adp_type
_atom_site_occupancy
_atom_site_symmetry_multiplicity
_atom_site_calc_flag
_atom_site_refinement_flags
Ag1 Ag 0.18875(5) 0.399017(14) 0.488274(8) 0.06088(6) Uani 1 1 d .
O11 O 1.0324(5) 0.14854(14) 0.08755(7) 0.0615(5) Uani 1 1 d .
O12 O 0.7958(4) -0.01920(13) 0.11022(7) 0.0638(5) Uani 1 1 d .
N11 N 0.5771(5) 0.25706(19) 0.44261(10) 0.0648(6) Uani 1 1 d .
C11 C 0.8871(6) 0.08008(18) 0.12502(10) 0.0457(6) Uani 1 1 d .
C12 C 0.8223(5) 0.11727(16) 0.19542(10) 0.0392(5) Uani 1 1 d .
C13 C 0.9047(5) 0.22721(17) 0.21617(10) 0.0437(5) Uani 1 1 d .
H13A H 0.9988 0.2778 0.1863 0.052 Uiso 1 1 calc R
C14 C 0.8472(5) 0.26151(17) 0.28099(10) 0.0452(6) Uani 1 1 d .
H14A H 0.9022 0.3348 0.2948 0.054 Uiso 1 1 calc R
C15 C 0.7071(5) 0.18551(17) 0.32490(10) 0.0426(5) Uani 1 1 d .
C16 C 0.6239(5) 0.07531(18) 0.30430(10) 0.0453(5) Uani 1 1 d .
H16A H 0.5309 0.0242 0.3340 0.054 Uiso 1 1 calc R
C17 C 0.6807(5) 0.04338(16) 0.23998(10) 0.0427(5) Uani 1 1 d .
H17A H 0.6227 -0.0297 0.2260 0.051 Uiso 1 1 calc R
C18 C 0.6353(6) 0.22263(18) 0.39145(11) 0.0490(6) Uani 1 1 d .
O1W O 0.913(3) 0.4063(9) 0.0570(5) 0.219(4) Uani 0.50 1 d PU
O2W O 1.377(3) 0.3752(6) 0.0780(4) 0.189(3) Uani 0.50 1 d PU

loop_
_atom_site_aniso_label
_atom_site_aniso_U_11
_atom_site_aniso_U_22
_atom_site_aniso_U_33
_atom_site_aniso_U_23
_atom_site_aniso_U_13
_atom_site_aniso_U_12
Ag1 0.09492(14) 0.05771(10) 0.03249(9) 0.00054(6) 0.02224(9) 0.00899(8)
O11 0.0979(11) 0.0572(8) 0.0314(7) -0.0007(7) 0.0186(7) -0.0064(8)
O12 0.0980(11) 0.0561(8) 0.0395(7) -0.0107(7) 0.0211(7) -0.0142(8)
N11 0.0784(12) 0.0730(12) 0.0442(10) -0.0084(9) 0.0143(9) 0.0134(10)
C11 0.0524(11) 0.0520(10) 0.0335(9) -0.0032(8) 0.0083(8) 0.0045(9)
C12 0.0386(9) 0.0504(10) 0.0291(9) -0.0030(7) 0.0063(8) 0.0063(8)
C13 0.0486(10) 0.0437(9) 0.0393(10) 0.0000(8) 0.0055(8) 0.0006(8)
C14 0.0486(11) 0.0451(10) 0.0420(10) -0.0059(8) 0.0038(9) 0.0041(9)
C15 0.0411(9) 0.0506(10) 0.0362(9) -0.0077(8) 0.0038(8) 0.0075(8)
C16 0.0449(10) 0.0545(10) 0.0380(10) 0.0003(9) 0.0126(8) 0.0015(9)
C17 0.0485(10) 0.0378(9) 0.0425(10) -0.0038(8) 0.0072(8) 0.0021(8)
C18 0.0545(11) 0.0543(11) 0.0386(10) -0.0025(9) 0.0061(9) 0.0077(9)
O1W 0.262(7) 0.235(8) 0.155(6) -0.044(5) -0.021(5) 0.012(5)
O2W 0.274(7) 0.145(4) 0.153(5) -0.073(3) 0.050(5) -0.028(4)

loop_
_atom_type_symbol
_atom_type_description
_atom_type_scat_dispersion_real
_atom_type_scat_dispersion_imag
_atom_type_scat_source
C C 0.0033 0.0016 'International Tables Vol C Tables 4.2.6.8 and 6.1.1.4'
H H 0.0000 0.0000 'International Tables Vol C Tables 4.2.6.8 and 6.1.1.4'
N N 0.0061 0.0033 'International Tables Vol C Tables 4.2.6.8 and 6.1.1.4'
O O 0.0106 0.0060 'International Tables Vol C Tables 4.2.6.8 and 6.1.1.4'
Ag Ag -0.8971 1.1015 'International Tables Vol C Tables 4.2.6.8 and 6.1.1.4'

loop_
_geom_angle_atom_site_label_1
_geom_angle_atom_site_label_2
_geom_angle_atom_site_label_3
_geom_angle
_geom_angle_site_symmetry_1
_geom_angle_site_symmetry_3
O11 Ag1 O12 162.51(6) 4_466 2_655
O11 Ag1 N11 111.38(7) 4_466 .
O12 Ag1 N11 85.26(6) 2_655 .
O11 Ag1 Ag1 84.33(5) 4_466 3_566
O12 Ag1 Ag1 79.55(4) 2_655 3_566
N11 Ag1 Ag1 163.77(5) . 3_566
O11 Ag1 Ag1 106.55(5) 4_466 3_666
O12 Ag1 Ag1 75.44(4) 2_655 3_666
N11 Ag1 Ag1 97.00(5) . 3_666
Ag1 Ag1 Ag1 73.747(11) 3_566 3_666
C11 O11 Ag1 121.98(14) . 4_665
C11 O12 Ag1 126.97(14) . 2_645
C18 N11 Ag1 137.76(18) . .
O11 C11 O12 126.1(2) . .
O11 C11 C12 118.07(18) . .
O12 C11 C12 115.81(18) . .
C17 C12 C13 119.23(18) . .
C17 C12 C11 120.54(18) . .
C13 C12 C11 120.23(18) . .
C14 C13 C12 120.38(19) . .
C14 C13 H13A 119.8 . .
C12 C13 H13A 119.8 . .
C15 C14 C13 119.28(19) . .
C15 C14 H14A 120.4 . .
C13 C14 H14A 120.4 . .
C14 C15 C16 120.52(18) . .
C14 C15 C18 119.13(18) . .
C16 C15 C18 120.31(18) . .
C17 C16 C15 119.26(19) . .
C17 C16 H16A 120.4 . .
C15 C16 H16A 120.4 . .
C16 C17 C12 121.33(19) . .
C16 C17 H17A 119.3 . .
C12 C17 H17A 119.3 . .
N11 C18 C15 176.6(2) . .

loop_
_geom_bond_atom_site_label_1
_geom_bond_atom_site_label_2
_geom_bond_distance
_geom_bond_site_symmetry_2
Ag1 O11 2.1756(15) 4_466
Ag1 O12 2.1939(15) 2_655
Ag1 N11 2.436(2) .
Ag1 Ag1 2.8304(4) 3_566
Ag1 Ag1 3.3428(4) 3_666
O11 C11 1.251(3) .
O11 Ag1 2.1756(15) 4_665
O12 C11 1.254(3) .
O12 Ag1 2.1939(15) 2_645
N11 C18 1.133(3) .
C11 C12 1.506(3) .
C12 C17 1.378(3) .
C12 C13 1.394(3) .
C13 C14 1.385(3) .
C13 H13A 0.9300 .
C14 C15 1.383(3) .
C14 H14A 0.9300 .
C15 C16 1.397(3) .
C15 C18 1.440(3) .
C16 C17 1.367(3) .
C16 H16A 0.9300 .
C17 H17A 0.9300 .
